data_1535161
loop_
_publ_author_name
'Haupt, S.'
'Seppelt, K.'

_publ_section_title
;
 Solid state structures of As Cl5 and Sb Cl5
;
_journal_name_full 'Zeitschrift fuer Anorganische und Allgemeine Chemie'
_journal_page_first 729
_journal_page_last 734
_journal_volume 628
_journal_year 2002
_chemical_formula_sum 'As2 Cl9 H5 O3'
_chemical_name_systematic '((H5 O2) (As Cl6)) (As O Cl3)'
_space_group_IT_number 14
_symmetry_space_group_name_Hall '-P 2yn'
_symmetry_space_group_name_H-M 'P 1 21/n 1'
_cell_angle_alpha 90
_cell_angle_beta 100.208
_cell_angle_gamma 90
_cell_formula_units_Z 4
_cell_length_a 7.716
_cell_length_b 9.045
_cell_length_c 21.407
_cell_volume 1470.372
_citation_journal_id_ASTM ZAACAB
_cod_data_source_file Haupt_ZAACAB_2002_377.cif
_cod_data_source_block H5As2Cl9O3
_cod_original_sg_symbol_Hall '-P 2ybc (x-z,y,z)'
_cod_original_formula_sum 'H5 As2 Cl9 O3'
_cod_database_code 1535161

loop_
_symmetry_equiv_pos_as_xyz
x,y,z
-x+1/2,y+1/2,-z+1/2
-x,-y,-z
x-1/2,-y-1/2,z-1/2

loop_
_atom_site_label
_atom_site_type_symbol
_atom_site_fract_x
_atom_site_fract_y
_atom_site_fract_z
_atom_site_occupancy
_atom_site_U_iso_or_equiv
Cl9 Cl-1 0.07187 0.04759 0.31566 1 0.0
O1 O-2 0.3667 -0.0615 0.42311 1 0.0
Cl2 Cl-1 0.7542 0.12698 0.41814 1 0.0
Cl6 Cl-1 0.66912 0.59483 0.34453 1 0.0
Cl5 Cl-1 0.69961 0.43753 0.47853 1 0.0
Cl1 Cl-1 0.72 0.27869 0.28251 1 0.0
O2 O-2 0.8513 0.3343 0.00048 1 0.0
O3 O-2 0.5753 0.2784 0.0416 1 0.0
As1 As+5 0.70703 0.3595 0.38001 1 0.0
Cl3 Cl-1 1.00154 0.39621 0.3971 1 0.0
As2 As+5 0.28082 -0.09347 0.34905 1 0.0
Cl4 Cl-1 0.41595 0.32482 0.36151 1 0.0
Cl7 Cl-1 0.46033 -0.07386 0.28698 1 0.0
Cl8 Cl-1 0.18285 -0.30904 0.33722 1 0.0
